data_7713455
loop_
_publ_author_name
'Liu, Sen'
'Wang, Mengyun'
'Hou, Tianjiao'
'Shen, Xuan'

_publ_section_title
;
 Unprecedented hetero-coordinated Ir(C^N)2tmd complexes containing both
 five- and six-membered Ir-(C^N) rings based on phenanthrylpyridine
 ligands: Syntheses, crystal structures and photophysical properties
;
_journal_name_full 'Dalton Transactions'
_journal_paper_doi 10.1039/D3DT01809A
_journal_year 2023
_chemical_formula_moiety 'C49 H43 Ir N2 O2'
_chemical_formula_sum 'C49 H43 Ir N2 O2'
_chemical_formula_weight 884.05
_chemical_name_common Ir1-B
_chemical_name_systematic Ir(phpyr)2tmd
_space_group_crystal_system monoclinic
_space_group_IT_number 14
_space_group_name_Hall '-P 2ybc'
_space_group_name_H-M_alt 'P 1 21/c 1'
_atom_sites_solution_hydrogens geom
_atom_sites_solution_primary dual
_audit_creation_date 2023-04-03
_audit_creation_method
;
Olex2 1.5
(compiled 2022.04.07 svn.rca3783a0 for OlexSys, GUI svn.r6498)
;
_audit_update_record
;
2023-06-27 deposited with the CCDC.	2023-07-11 downloaded from the CCDC.
;
_cell_angle_alpha 90
_cell_angle_beta 107.520(13)
_cell_angle_gamma 90
_cell_formula_units_Z 4
_cell_length_a 10.090(9)
_cell_length_b 42.98(4)
_cell_length_c 9.476(9)
_cell_measurement_reflns_used 5844
_cell_measurement_temperature 273.15
_cell_measurement_theta_max 25.078
_cell_measurement_theta_min 2.169
_cell_volume 3919(6)
_computing_cell_refinement 'SAINT v8.34A (Bruker, 2013)'
_computing_data_reduction 'SAINT v8.34A (Bruker, 2013)'
_computing_molecular_graphics 'Olex2 1.5 (Dolomanov et al., 2009)'
_computing_publication_material 'Olex2 1.5 (Dolomanov et al., 2009)'
_computing_structure_refinement 'SHELXL 2018/3 (Sheldrick, 2015)'
_computing_structure_solution 'SHELXT 2018/2 (Sheldrick, 2018)'
_diffrn_ambient_temperature 273.15
_diffrn_measured_fraction_theta_full 1.000
_diffrn_measured_fraction_theta_max 1.000
_diffrn_measurement_device_type 'CCD area detector'
_diffrn_measurement_method 'phi and omega scans'
_diffrn_radiation_monochromator graphite
_diffrn_radiation_type MoK\a
_diffrn_radiation_wavelength 0.71073
_diffrn_reflns_av_R_equivalents 0.1401
_diffrn_reflns_av_unetI/netI 0.1344
_diffrn_reflns_Laue_measured_fraction_full 1.000
_diffrn_reflns_Laue_measured_fraction_max 1.000
_diffrn_reflns_limit_h_max 10
_diffrn_reflns_limit_h_min -11
_diffrn_reflns_limit_k_max 45
_diffrn_reflns_limit_k_min -51
_diffrn_reflns_limit_l_max 11
_diffrn_reflns_limit_l_min -10
_diffrn_reflns_number 18526
_diffrn_reflns_point_group_measured_fraction_full 1.000
_diffrn_reflns_point_group_measured_fraction_max 1.000
_diffrn_reflns_theta_full 24.999
_diffrn_reflns_theta_max 24.999
_diffrn_reflns_theta_min 0.948
_diffrn_source_current 20.0
_diffrn_source_power 0.9
_diffrn_source_voltage 45.0
_exptl_absorpt_coefficient_mu 3.449
_exptl_absorpt_correction_T_max 0.617
_exptl_absorpt_correction_T_min 0.582
_exptl_absorpt_correction_type multi-scan
_exptl_absorpt_process_details 'SADABS (Bruker, 2005)'
_exptl_crystal_colour black
_exptl_crystal_colour_primary black
_exptl_crystal_density_diffrn 1.498
_exptl_crystal_description block
_exptl_crystal_F_000 1776
_exptl_crystal_size_max 0.16
_exptl_crystal_size_mid 0.14
_exptl_crystal_size_min 0.14
_refine_diff_density_max 3.008
_refine_diff_density_min -2.744
_refine_diff_density_rms 0.198
_refine_ls_extinction_method none
_refine_ls_goodness_of_fit_ref 0.973
_refine_ls_hydrogen_treatment constr
_refine_ls_matrix_type full
_refine_ls_number_parameters 493
_refine_ls_number_reflns 6882
_refine_ls_number_restraints 312
_refine_ls_restrained_S_all 0.979
_refine_ls_R_factor_all 0.0968
_refine_ls_R_factor_gt 0.0645
_refine_ls_shift/su_max 0.001
_refine_ls_shift/su_mean 0.000
_refine_ls_structure_factor_coef Fsqd
_refine_ls_weighting_details 'w=1/[\s^2^(Fo^2^)+(0.0746P)^2^] where P=(Fo^2^+2Fc^2^)/3'
_refine_ls_weighting_scheme calc
_refine_ls_wR_factor_gt 0.1437
_refine_ls_wR_factor_ref 0.1555
_reflns_Friedel_coverage 0.000
_reflns_number_gt 4777
_reflns_number_total 6882
_reflns_threshold_expression 'I > 2\s(I)'
_cod_data_source_file d3dt01809a2.cif
_cod_data_source_block 2
_cod_original_sg_symbol_H-M 'P 21/c'
_cod_database_code 7713455
_shelx_shelxl_version_number 2018/3
_shelx_space_group_comment
;
The symmetry employed for this shelxl refinement is uniquely defined
by the following loop, which should always be used as a source of
symmetry information in preference to the above space-group names.
They are only intended as comments.
;
_shelx_estimated_absorpt_t_max 0.644
_shelx_estimated_absorpt_t_min 0.608
_olex2_refinement_description
;
1. Fixed Uiso
 At 1.2 times of:
  All C(H) groups
 At 1.5 times of:
  All C(H,H,H) groups
2. Rigid bond restraints
 C15, C16
 with sigma for 1-2 distances of 0.005 and sigma for 1-3 distances of 1
 C15, C16, C17, C18, C19, N1
 with sigma for 1-2 distances of 0.005 and sigma for 1-3 distances of 0.01
 N2, C34, C35, C36, C37, C38
 with sigma for 1-2 distances of 0.005 and sigma for 1-3 distances of 0.01
 C33, C20, C34, C32, C27, C21, C26, C28, C29, C30, C31, C25, C24, C23, C22
 with sigma for 1-2 distances of 0.005 and sigma for 1-3 distances of 0.01
 O2, O1, O2, C43, C44, C45
 with sigma for 1-2 distances of 0.005 and sigma for 1-3 distances of 0.01
 C42, C39, C40, C41
 with sigma for 1-2 distances of 0.005 and sigma for 1-3 distances of 0.01
3. Uiso/Uaniso restraints and constraints
C10 \\sim C9: within 2A with sigma of 0.01 and sigma for terminal atoms of 0.02
within 2A
C2 \\sim C3 \\sim C1 \\sim C6 \\sim C5 \\sim C4: within 2A with sigma of 0.01
and sigma for terminal atoms of 0.02 within 2A
C15 \\sim N1 \\sim C19 \\sim C16 \\sim C17 \\sim C18: within 2A with sigma of
0.005 and sigma for terminal atoms of 0.01 within 2A
Uanis(C36) \\sim Ueq, Uanis(C35) \\sim Ueq, Uanis(C37) \\sim Ueq, Uanis(C38)
\\sim Ueq, Uanis(C34) \\sim Ueq, Uanis(C47) \\sim Ueq, Uanis(C48) \\sim Ueq,
Uanis(C46) \\sim Ueq, Uanis(C49) \\sim Ueq, Uanis(C39) \\sim Ueq, Uanis(C40)
\\sim Ueq: with sigma of 0.005 and sigma for terminal atoms of 0.01
Uanis(C33) \\sim Ueq, Uanis(C20) \\sim Ueq, Uanis(C21) \\sim Ueq, Uanis(C27)
\\sim Ueq, Uanis(C32) \\sim Ueq, Uanis(C31) \\sim Ueq: with sigma of 0.008 and
sigma for terminal atoms of 0.016
Uanis(C17) \\sim Ueq, Uanis(C16) \\sim Ueq: with sigma of 0.005 and sigma for
terminal atoms of 0.01
Uanis(C8) \\sim Ueq: with sigma of 0.005 and sigma for terminal atoms of 0.01
Uanis(O2) \\sim Ueq: with sigma of 0.005 and sigma for terminal atoms of 0.01
Uanis(N2) \\sim Ueq, Uanis(N1) \\sim Ueq: with sigma of 0.005 and sigma for
terminal atoms of 0.01
Uanis(C4) \\sim Ueq, Uanis(C5) \\sim Ueq, Uanis(C3) \\sim Ueq: with sigma of
0.005 and sigma for terminal atoms of 0.01
4.a Aromatic/amide H refined with riding coordinates:
 C25(H25), C31(H31), C3(H3), C4(H4), C29(H29), C23(H23), C38(H38), C10(H10),
 C19(H19), C30(H30), C28(H28), C17(H17), C36(H36), C13(H13), C37(H37), C18(H18),
  C22(H22), C24(H24), C9(H9), C44(H44), C11(H11), C8(H8), C16(H16), C35(H35),
 C5(H5)
4.b Idealised Me refined as rotating group:
 C49(H49A,H49B,H49C), C39(H39A,H39B,H39C), C48(H48A,H48B,H48C), C40(H40A,H40B,
 H40C), C41(H41A,H41B,H41C), C47(H47A,H47B,H47C)
;
_olex2_submission_special_instructions 'No special instructions were received'

loop_
_space_group_symop_operation_xyz
'x, y, z'
'-x, y+1/2, -z+1/2'
'-x, -y, -z'
'x, -y-1/2, z-1/2'

loop_
_atom_site_label
_atom_site_type_symbol
_atom_site_fract_x
_atom_site_fract_y
_atom_site_fract_z
_atom_site_U_iso_or_equiv
_atom_site_adp_type
_atom_site_occupancy
_atom_site_site_symmetry_order
_atom_site_calc_flag
_atom_site_refinement_flags_posn
_atom_site_refinement_flags_adp
_atom_site_refinement_flags_occupancy
_atom_site_disorder_assembly
_atom_site_disorder_group
Ir1 Ir 0.77526(3) 0.12984(2) 0.58729(3) 0.02546(15) Uani 1 1 d . . . . .
O1 O 0.9553(5) 0.15459(14) 0.7135(6) 0.0304(15) Uani 1 1 d . U . . .
O2 O 0.8501(6) 0.09082(14) 0.7256(6) 0.0311(15) Uani 1 1 d . U . . .
C25 C 0.4726(10) 0.2302(2) 0.2882(11) 0.045(2) Uani 1 1 d . U . . .
H25 H 0.464462 0.247504 0.227034 0.054 Uiso 1 1 calc R U . . .
C31 C 0.9439(10) 0.2110(2) 0.2620(10) 0.039(2) Uani 1 1 d . U . . .
H31 H 1.024698 0.199163 0.290801 0.047 Uiso 1 1 calc R U . . .
C3 C 0.5705(9) 0.0997(2) 0.3270(10) 0.037(2) Uani 1 1 d . U . . .
H3 H 0.610613 0.112013 0.270318 0.044 Uiso 1 1 calc R U . . .
C27 C 0.7095(9) 0.2202(2) 0.2676(8) 0.0292(18) Uani 1 1 d . U . . .
C26 C 0.5924(9) 0.2124(2) 0.3200(9) 0.0291(18) Uani 1 1 d . U . . .
C33 C 0.8223(9) 0.1709(2) 0.3729(8) 0.0270(18) Uani 1 1 d . U . . .
C15 C 0.6105(9) 0.1210(2) 0.7980(9) 0.0312(16) Uani 1 1 d . U . . .
C14 C 0.5577(8) 0.0917(2) 0.7221(10) 0.035(2) Uani 1 1 d . . . . .
C2 C 0.6103(9) 0.1041(2) 0.4799(9) 0.0277(19) Uani 1 1 d . U . . .
C45 C 0.9659(10) 0.0892(2) 0.8267(10) 0.037(2) Uani 1 1 d . U . . .
C4 C 0.4747(10) 0.0779(2) 0.2577(10) 0.043(2) Uani 1 1 d . U . . .
H4 H 0.447520 0.076194 0.155082 0.051 Uiso 1 1 calc R U . . .
C6 C 0.4535(9) 0.0608(2) 0.4913(10) 0.037(2) Uani 1 1 d . U . . .
C49 C 1.1356(11) 0.0515(3) 0.9988(12) 0.061(3) Uani 1 1 d . U . . .
H49A H 1.201118 0.053984 0.944185 0.092 Uiso 1 1 calc R U . . .
H49B H 1.143961 0.030888 1.040001 0.092 Uiso 1 1 calc R U . . .
H49C H 1.154374 0.066517 1.077137 0.092 Uiso 1 1 calc R U . . .
N2 N 0.8915(8) 0.12077(19) 0.4565(8) 0.0375(18) Uani 1 1 d . U . . .
N1 N 0.6829(7) 0.14155(19) 0.7403(8) 0.0313(14) Uani 1 1 d . U . . .
C29 C 0.8250(10) 0.2569(2) 0.1449(10) 0.040(2) Uani 1 1 d . U . . .
H29 H 0.821914 0.274941 0.089490 0.048 Uiso 1 1 calc R U . . .
C23 C 0.3750(10) 0.1968(3) 0.4310(11) 0.054(3) Uani 1 1 d . U . . .
H23 H 0.301220 0.191322 0.465775 0.064 Uiso 1 1 calc R U . . .
C38 C 0.9587(10) 0.0935(3) 0.4610(11) 0.048(2) Uani 1 1 d . U . . .
H38 H 0.940290 0.077376 0.517775 0.057 Uiso 1 1 calc R U . . .
C10 C 0.3291(13) -0.0059(3) 0.7556(15) 0.066(3) Uani 1 1 d . U . . .
H10 H 0.304842 -0.020769 0.814634 0.080 Uiso 1 1 calc R U . . .
C19 C 0.7153(9) 0.1703(2) 0.8044(9) 0.0344(16) Uani 1 1 d . U . . .
H19 H 0.759045 0.184730 0.760306 0.041 Uiso 1 1 calc R U . . .
C12 C 0.4419(10) 0.0421(2) 0.7356(11) 0.038(2) Uani 1 1 d . . . . .
C30 C 0.9436(10) 0.2384(2) 0.1855(11) 0.042(2) Uani 1 1 d . U . . .
H30 H 1.022565 0.244405 0.161211 0.051 Uiso 1 1 calc R U . . .
C34 C 0.9129(10) 0.1453(2) 0.3722(11) 0.038(2) Uani 1 1 d . U . . .
C21 C 0.6029(9) 0.1857(2) 0.4147(9) 0.0281(18) Uani 1 1 d . U . . .
C28 C 0.7132(9) 0.2480(2) 0.1884(9) 0.035(2) Uani 1 1 d . U . . .
H28 H 0.635458 0.260862 0.164876 0.042 Uiso 1 1 calc R U . . .
C17 C 0.6191(10) 0.1576(3) 0.9943(11) 0.0428(17) Uani 1 1 d . U . . .
H17 H 0.599968 0.162673 1.081557 0.051 Uiso 1 1 calc R U . . .
C36 C 1.0794(15) 0.1130(4) 0.3007(16) 0.083(3) Uani 1 1 d . U . . .
H36 H 1.149143 0.111498 0.255535 0.099 Uiso 1 1 calc R U . . .
C13 C 0.5126(10) 0.0695(2) 0.7968(10) 0.039(2) Uani 1 1 d . . . . .
H13 H 0.529720 0.072462 0.897915 0.047 Uiso 1 1 calc R U . . .
C37 C 1.0557(13) 0.0885(3) 0.3834(14) 0.072(3) Uani 1 1 d . U . . .
H37 H 1.101392 0.069571 0.387644 0.087 Uiso 1 1 calc R U . . .
C18 C 0.6853(9) 0.1784(3) 0.9313(9) 0.0388(17) Uani 1 1 d . U . . .
H18 H 0.709872 0.197946 0.973554 0.047 Uiso 1 1 calc R U . . .
C22 C 0.4906(9) 0.1791(2) 0.4647(9) 0.035(2) Uani 1 1 d . U . . .
H22 H 0.495083 0.161713 0.524266 0.042 Uiso 1 1 calc R U . . .
C20 C 0.7246(8) 0.1656(2) 0.4470(8) 0.0220(17) Uani 1 1 d . U . . .
C43 C 1.0533(9) 0.1432(2) 0.8195(10) 0.036(2) Uani 1 1 d . U . . .
C24 C 0.3666(11) 0.2233(3) 0.3434(12) 0.054(3) Uani 1 1 d . U . . .
H24 H 0.288920 0.236123 0.323061 0.065 Uiso 1 1 calc R U . . .
C46 C 0.9909(10) 0.0561(3) 0.8971(11) 0.046(3) Uani 1 1 d . U . . .
C32 C 0.8254(9) 0.2005(2) 0.2981(9) 0.0291(18) Uani 1 1 d . U . . .
C9 C 0.2938(13) -0.0106(3) 0.6063(14) 0.072(3) Uani 1 1 d . U . . .
H9 H 0.246988 -0.028573 0.564062 0.086 Uiso 1 1 calc R U . . .
C44 C 1.0588(11) 0.1130(3) 0.8733(11) 0.049(3) Uani 1 1 d . U . . .
H44 H 1.136637 0.108307 0.952382 0.059 Uiso 1 1 calc R U . . .
C11 C 0.3988(11) 0.0200(3) 0.8200(13) 0.054(3) Uani 1 1 d . . . . .
H11 H 0.417981 0.022949 0.921414 0.065 Uiso 1 1 calc R U . . .
C8 C 0.3287(12) 0.0116(3) 0.5195(14) 0.062(3) Uani 1 1 d . U . . .
H8 H 0.300710 0.008750 0.417550 0.075 Uiso 1 1 calc R U . . .
C7 C 0.4045(10) 0.0385(3) 0.5775(11) 0.043(3) Uani 1 1 d . . . . .
C39 C 1.1027(13) 0.1964(3) 0.9319(16) 0.085(4) Uani 1 1 d . U . . .
H39A H 1.042693 0.205868 0.844147 0.127 Uiso 1 1 calc R U . . .
H39B H 1.173136 0.210944 0.982372 0.127 Uiso 1 1 calc R U . . .
H39C H 1.049215 0.190374 0.995860 0.127 Uiso 1 1 calc R U . . .
C42 C 1.1719(10) 0.1673(3) 0.8891(12) 0.049(2) Uani 1 1 d . U . . .
C16 C 0.5810(10) 0.1295(2) 0.9304(11) 0.0410(17) Uani 1 1 d . U . . .
H16 H 0.534717 0.115536 0.973941 0.049 Uiso 1 1 calc R U . . .
C35 C 1.0001(13) 0.1400(3) 0.2841(14) 0.068(3) Uani 1 1 d . U . . .
H35 H 1.005006 0.154686 0.213815 0.082 Uiso 1 1 calc R U . . .
C1 C 0.5426(8) 0.0860(2) 0.5633(9) 0.0274(19) Uani 1 1 d . U . . .
C5 C 0.4186(10) 0.0585(3) 0.3386(11) 0.045(2) Uani 1 1 d . U . . .
H5 H 0.355532 0.043287 0.290097 0.054 Uiso 1 1 calc R U . . .
C48 C 0.9702(16) 0.0317(3) 0.7724(15) 0.101(5) Uani 1 1 d . U . . .
H48A H 0.877632 0.033383 0.705631 0.151 Uiso 1 1 calc R U . . .
H48B H 0.983848 0.011221 0.814728 0.151 Uiso 1 1 calc R U . . .
H48C H 1.036170 0.035344 0.719362 0.151 Uiso 1 1 calc R U . . .
C40 C 1.2391(14) 0.1730(4) 0.7729(15) 0.092(4) Uani 1 1 d . U . . .
H40A H 1.270081 0.153565 0.743782 0.138 Uiso 1 1 calc R U . . .
H40B H 1.317236 0.186571 0.810520 0.138 Uiso 1 1 calc R U . . .
H40C H 1.173555 0.182464 0.688721 0.138 Uiso 1 1 calc R U . . .
C41 C 1.2741(10) 0.1558(3) 1.0326(12) 0.059(3) Uani 1 1 d . U . . .
H41A H 1.224942 0.151021 1.102275 0.089 Uiso 1 1 calc R U . . .
H41B H 1.341661 0.171761 1.072806 0.089 Uiso 1 1 calc R U . . .
H41C H 1.320197 0.137510 1.013401 0.089 Uiso 1 1 calc R U . . .
C47 C 0.8858(16) 0.0506(4) 0.9735(18) 0.110(6) Uani 1 1 d . U . . .
H47A H 0.875646 0.068952 1.027004 0.165 Uiso 1 1 calc R U . . .
H47B H 0.914727 0.033544 1.041350 0.165 Uiso 1 1 calc R U . . .
H47C H 0.798399 0.045641 0.902051 0.165 Uiso 1 1 calc R U . . .

loop_
_atom_site_aniso_label
_atom_site_aniso_U_11
_atom_site_aniso_U_22
_atom_site_aniso_U_33
_atom_site_aniso_U_23
_atom_site_aniso_U_13
_atom_site_aniso_U_12
Ir1 0.0347(2) 0.0273(2) 0.01626(18) 0.00311(15) 0.01060(14) 0.00086(17)
O1 0.027(3) 0.031(4) 0.030(3) 0.001(3) 0.005(2) -0.008(3)
O2 0.039(3) 0.029(3) 0.026(3) 0.011(2) 0.010(2) 0.001(2)
C25 0.047(5) 0.039(6) 0.046(6) 0.011(5) 0.011(4) 0.014(4)
C31 0.047(4) 0.037(5) 0.038(4) 0.006(4) 0.021(4) 0.001(4)
C3 0.044(4) 0.039(4) 0.029(3) 0.002(3) 0.014(3) -0.002(3)
C27 0.035(4) 0.035(4) 0.015(4) 0.001(3) 0.005(3) -0.001(3)
C26 0.035(4) 0.031(5) 0.020(4) 0.001(3) 0.006(3) 0.002(3)
C33 0.037(4) 0.031(4) 0.015(3) 0.006(3) 0.011(3) 0.002(3)
C15 0.038(3) 0.038(3) 0.024(3) 0.004(3) 0.018(3) -0.004(3)
C14 0.023(5) 0.049(7) 0.034(5) 0.004(5) 0.011(4) 0.008(5)
C2 0.031(4) 0.031(5) 0.020(4) -0.004(3) 0.006(3) 0.003(4)
C45 0.047(5) 0.031(5) 0.028(5) 0.008(4) 0.005(4) 0.004(4)
C4 0.048(4) 0.046(4) 0.029(3) -0.002(3) 0.006(3) -0.005(3)
C6 0.035(4) 0.041(5) 0.032(4) -0.004(4) 0.006(4) -0.005(4)
C49 0.065(6) 0.046(6) 0.061(6) 0.015(5) 0.000(5) 0.001(5)
N2 0.040(3) 0.036(3) 0.036(3) 0.016(3) 0.010(3) 0.002(3)
N1 0.039(3) 0.034(3) 0.023(2) 0.005(2) 0.012(2) -0.004(2)
C29 0.058(5) 0.031(6) 0.029(5) 0.003(4) 0.012(4) -0.005(4)
C23 0.039(5) 0.075(8) 0.047(6) 0.013(5) 0.014(5) 0.006(5)
C38 0.055(4) 0.046(4) 0.046(4) 0.004(4) 0.020(3) 0.010(3)
C10 0.082(7) 0.052(7) 0.072(7) 0.009(6) 0.035(6) -0.018(6)
C19 0.043(3) 0.036(3) 0.028(3) -0.003(3) 0.014(3) -0.007(3)
C12 0.044(6) 0.034(6) 0.041(5) 0.001(5) 0.020(5) 0.000(5)
C30 0.052(5) 0.033(6) 0.045(6) 0.001(4) 0.021(5) -0.007(4)
C34 0.047(4) 0.029(4) 0.041(4) 0.002(3) 0.020(3) -0.002(3)
C21 0.034(4) 0.030(4) 0.020(4) -0.001(3) 0.008(3) 0.006(3)
C28 0.046(5) 0.032(5) 0.026(5) 0.003(4) 0.008(4) 0.004(4)
C17 0.050(3) 0.049(3) 0.035(3) -0.005(3) 0.020(3) -0.006(3)
C36 0.095(5) 0.081(5) 0.090(5) 0.008(4) 0.054(4) 0.014(4)
C13 0.057(6) 0.038(6) 0.029(5) 0.004(5) 0.022(5) -0.003(5)
C37 0.080(5) 0.074(5) 0.076(5) 0.003(4) 0.046(4) 0.010(4)
C18 0.045(3) 0.042(4) 0.031(3) -0.007(3) 0.014(3) -0.008(3)
C22 0.039(4) 0.044(6) 0.022(4) 0.002(4) 0.010(4) 0.001(4)
C20 0.034(4) 0.022(4) 0.010(3) 0.001(3) 0.006(3) 0.001(3)
C43 0.035(5) 0.041(5) 0.032(5) 0.008(4) 0.011(4) 0.002(4)
C24 0.041(5) 0.057(7) 0.064(7) 0.013(5) 0.016(5) 0.023(5)
C46 0.048(4) 0.040(4) 0.046(4) 0.007(4) 0.006(4) -0.005(4)
C32 0.041(4) 0.029(4) 0.020(4) 0.001(3) 0.013(3) 0.001(3)
C9 0.088(8) 0.049(7) 0.075(7) 0.001(6) 0.021(7) -0.024(6)
C44 0.052(6) 0.041(6) 0.044(6) 0.008(5) 0.000(5) -0.002(4)
C11 0.062(7) 0.052(8) 0.055(7) 0.001(6) 0.028(6) -0.009(6)
C8 0.062(5) 0.061(5) 0.061(5) -0.006(4) 0.014(4) -0.009(4)
C7 0.036(5) 0.048(7) 0.045(6) 0.008(5) 0.012(5) -0.004(5)
C39 0.074(7) 0.065(7) 0.100(8) -0.011(6) 0.003(6) 0.002(5)
C42 0.038(6) 0.053(7) 0.051(5) -0.003(5) 0.005(4) -0.023(5)
C16 0.048(3) 0.048(3) 0.033(3) 0.000(3) 0.021(2) -0.005(3)
C35 0.077(5) 0.072(5) 0.070(5) 0.011(4) 0.046(4) 0.007(4)
C1 0.026(4) 0.029(4) 0.026(4) -0.003(4) 0.006(3) -0.002(4)
C5 0.046(4) 0.046(4) 0.038(4) -0.004(3) 0.005(3) -0.008(3)
C48 0.117(8) 0.079(8) 0.081(7) -0.001(7) -0.007(7) 0.000(7)
C40 0.077(7) 0.126(9) 0.075(6) 0.022(6) 0.028(5) -0.032(6)
C41 0.051(7) 0.063(9) 0.059(6) 0.002(6) 0.009(5) -0.010(5)
C47 0.100(8) 0.104(9) 0.124(9) 0.039(8) 0.032(7) -0.001(7)

loop_
_atom_type_symbol
_atom_type_description
_atom_type_scat_dispersion_real
_atom_type_scat_dispersion_imag
_atom_type_scat_source
C C 0.0033 0.0016 'International Tables Vol C Tables 4.2.6.8 and 6.1.1.4'
H H 0.0000 0.0000 'International Tables Vol C Tables 4.2.6.8 and 6.1.1.4'
Ir Ir -1.4442 7.9887 'International Tables Vol C Tables 4.2.6.8 and 6.1.1.4'
N N 0.0061 0.0033 'International Tables Vol C Tables 4.2.6.8 and 6.1.1.4'
O O 0.0106 0.0060 'International Tables Vol C Tables 4.2.6.8 and 6.1.1.4'

loop_
_geom_angle_atom_site_label_1
_geom_angle_atom_site_label_2
_geom_angle_atom_site_label_3
_geom_angle
_geom_angle_site_symmetry_1
_geom_angle_site_symmetry_3
_geom_angle_publ_flag
O2 Ir1 O1 87.9(2) . . ?
C2 Ir1 O1 175.8(3) . . ?
C2 Ir1 O2 87.9(3) . . ?
C2 Ir1 N1 90.6(3) . . ?
N2 Ir1 O1 83.4(3) . . ?
N2 Ir1 O2 93.6(3) . . ?
N2 Ir1 C2 97.5(3) . . ?
N2 Ir1 N1 171.7(3) . . ?
N2 Ir1 C20 79.4(3) . . ?
N1 Ir1 O1 88.4(3) . . ?
N1 Ir1 O2 84.7(3) . . ?
C20 Ir1 O1 89.7(3) . . ?
C20 Ir1 O2 172.8(3) . . ?
C20 Ir1 C2 94.6(3) . . ?
C20 Ir1 N1 101.9(3) . . ?
C43 O1 Ir1 125.3(6) . . ?
C45 O2 Ir1 125.7(6) . . ?
C26 C25 H25 118.9 . . ?
C24 C25 H25 118.9 . . ?
C24 C25 C26 122.1(10) . . ?
C30 C31 H31 119.0 . . ?
C30 C31 C32 122.1(9) . . ?
C32 C31 H31 119.0 . . ?
C2 C3 H3 118.8 . . ?
C4 C3 H3 118.8 . . ?
C4 C3 C2 122.3(10) . . ?
C28 C27 C26 121.8(8) . . ?
C32 C27 C26 120.4(8) . . ?
C32 C27 C28 117.7(8) . . ?
C25 C26 C27 123.1(9) . . ?
C25 C26 C21 118.1(9) . . ?
C21 C26 C27 118.7(8) . . ?
C34 C33 C32 124.0(8) . . ?
C20 C33 C34 115.4(8) . . ?
C20 C33 C32 120.6(8) . . ?
N1 C15 C14 121.3(8) . . ?
N1 C15 C16 117.9(9) . . ?
C16 C15 C14 120.7(9) . . ?
C15 C14 C1 123.3(9) . . ?
C13 C14 C15 118.8(9) . . ?
C13 C14 C1 117.7(9) . . ?
C3 C2 Ir1 122.6(7) . . ?
C3 C2 C1 117.7(8) . . ?
C1 C2 Ir1 119.0(6) . . ?
O2 C45 C46 111.4(8) . . ?
O2 C45 C44 126.1(9) . . ?
C44 C45 C46 122.4(8) . . ?
C3 C4 H4 119.9 . . ?
C3 C4 C5 120.2(9) . . ?
C5 C4 H4 119.9 . . ?
C1 C6 C7 120.2(8) . . ?
C5 C6 C7 121.4(9) . . ?
C5 C6 C1 118.4(9) . . ?
H49A C49 H49B 109.5 . . ?
H49A C49 H49C 109.5 . . ?
H49B C49 H49C 109.5 . . ?
C46 C49 H49A 109.5 . . ?
C46 C49 H49B 109.5 . . ?
C46 C49 H49C 109.5 . . ?
C38 N2 Ir1 122.5(7) . . ?
C38 N2 C34 121.2(9) . . ?
C34 N2 Ir1 115.9(7) . . ?
C15 N1 Ir1 123.3(7) . . ?
C15 N1 C19 119.5(8) . . ?
C19 N1 Ir1 116.4(6) . . ?
C30 C29 H29 120.9 . . ?
C28 C29 H29 120.9 . . ?
C28 C29 C30 118.3(9) . . ?
C22 C23 H23 120.2 . . ?
C22 C23 C24 119.6(10) . . ?
C24 C23 H23 120.2 . . ?
N2 C38 H38 118.7 . . ?
N2 C38 C37 122.6(11) . . ?
C37 C38 H38 118.7 . . ?
C9 C10 H10 119.1 . . ?
C11 C10 H10 119.1 . . ?
C11 C10 C9 121.7(12) . . ?
N1 C19 H19 118.9 . . ?
C18 C19 N1 122.1(9) . . ?
C18 C19 H19 118.9 . . ?
C13 C12 C7 117.3(9) . . ?
C11 C12 C13 122.7(10) . . ?
C11 C12 C7 119.8(10) . . ?
C31 C30 C29 119.9(10) . . ?
C31 C30 H30 120.0 . . ?
C29 C30 H30 120.0 . . ?
N2 C34 C33 111.9(9) . . ?
N2 C34 C35 117.2(10) . . ?
C35 C34 C33 130.1(10) . . ?
C26 C21 C20 120.2(8) . . ?
C22 C21 C26 117.6(8) . . ?
C22 C21 C20 122.0(8) . . ?
C27 C28 H28 118.3 . . ?
C29 C28 C27 123.5(9) . . ?
C29 C28 H28 118.3 . . ?
C18 C17 H17 119.9 . . ?
C16 C17 H17 119.9 . . ?
C16 C17 C18 120.2(10) . . ?
C37 C36 H36 119.7 . . ?
C37 C36 C35 120.7(14) . . ?
C35 C36 H36 119.7 . . ?
C14 C13 C12 125.9(9) . . ?
C14 C13 H13 117.0 . . ?
C12 C13 H13 117.0 . . ?
C38 C37 H37 121.7 . . ?
C36 C37 C38 116.6(13) . . ?
C36 C37 H37 121.7 . . ?
C19 C18 H18 120.5 . . ?
C17 C18 C19 119.0(10) . . ?
C17 C18 H18 120.5 . . ?
C23 C22 C21 122.9(10) . . ?
C23 C22 H22 118.5 . . ?
C21 C22 H22 118.5 . . ?
C33 C20 Ir1 112.6(6) . . ?
C33 C20 C21 118.5(7) . . ?
C21 C20 Ir1 128.9(6) . . ?
O1 C43 C44 125.6(9) . . ?
O1 C43 C42 113.0(9) . . ?
C44 C43 C42 121.4(8) . . ?
C25 C24 C23 119.6(9) . . ?
C25 C24 H24 120.2 . . ?
C23 C24 H24 120.2 . . ?
C49 C46 C45 113.4(9) . . ?
C49 C46 C48 106.3(10) . . ?
C48 C46 C45 109.0(9) . . ?
C47 C46 C45 108.1(10) . . ?
C47 C46 C49 111.6(10) . . ?
C47 C46 C48 108.3(11) . . ?
C31 C32 C33 122.7(8) . . ?
C27 C32 C31 118.2(8) . . ?
C27 C32 C33 119.1(8) . . ?
C10 C9 H9 120.6 . . ?
C10 C9 C8 118.8(12) . . ?
C8 C9 H9 120.6 . . ?
C45 C44 C43 129.2(9) . . ?
C45 C44 H44 115.4 . . ?
C43 C44 H44 115.4 . . ?
C10 C11 C12 120.6(11) . . ?
C10 C11 H11 119.7 . . ?
C12 C11 H11 119.7 . . ?
C9 C8 H8 118.4 . . ?
C9 C8 C7 123.1(11) . . ?
C7 C8 H8 118.4 . . ?
C12 C7 C6 119.6(9) . . ?
C8 C7 C6 124.4(10) . . ?
C8 C7 C12 115.9(10) . . ?
H39A C39 H39B 109.5 . . ?
H39A C39 H39C 109.5 . . ?
H39B C39 H39C 109.5 . . ?
C42 C39 H39A 109.5 . . ?
C42 C39 H39B 109.5 . . ?
C42 C39 H39C 109.5 . . ?
C39 C42 C43 107.3(9) . . ?
C40 C42 C43 105.0(9) . . ?
C40 C42 C39 114.1(11) . . ?
C40 C42 C41 112.4(10) . . ?
C41 C42 C43 112.8(9) . . ?
C41 C42 C39 105.4(10) . . ?
C15 C16 H16 119.4 . . ?
C17 C16 C15 121.1(10) . . ?
C17 C16 H16 119.4 . . ?
C34 C35 H35 119.7 . . ?
C36 C35 C34 120.7(13) . . ?
C36 C35 H35 119.7 . . ?
C2 C1 C14 123.4(8) . . ?
C2 C1 C6 119.0(8) . . ?
C6 C1 C14 117.6(9) . . ?
C4 C5 C6 121.6(10) . . ?
C4 C5 H5 119.2 . . ?
C6 C5 H5 119.2 . . ?
C46 C48 H48A 109.5 . . ?
C46 C48 H48B 109.5 . . ?
C46 C48 H48C 109.5 . . ?
H48A C48 H48B 109.5 . . ?
H48A C48 H48C 109.5 . . ?
H48B C48 H48C 109.5 . . ?
C42 C40 H40A 109.5 . . ?
C42 C40 H40B 109.5 . . ?
C42 C40 H40C 109.5 . . ?
H40A C40 H40B 109.5 . . ?
H40A C40 H40C 109.5 . . ?
H40B C40 H40C 109.5 . . ?
C42 C41 H41A 109.5 . . ?
C42 C41 H41B 109.5 . . ?
C42 C41 H41C 109.5 . . ?
H41A C41 H41B 109.5 . . ?
H41A C41 H41C 109.5 . . ?
H41B C41 H41C 109.5 . . ?
C46 C47 H47A 109.5 . . ?
C46 C47 H47B 109.5 . . ?
C46 C47 H47C 109.5 . . ?
H47A C47 H47B 109.5 . . ?
H47A C47 H47C 109.5 . . ?
H47B C47 H47C 109.5 . . ?

loop_
_geom_bond_atom_site_label_1
_geom_bond_atom_site_label_2
_geom_bond_distance
_geom_bond_site_symmetry_2
_geom_bond_publ_flag
Ir1 O1 2.134(5) . ?
Ir1 O2 2.122(6) . ?
Ir1 C2 2.002(9) . ?
Ir1 N2 1.984(9) . ?
Ir1 N1 2.010(8) . ?
Ir1 C20 1.994(8) . ?
O1 C43 1.276(10) . ?
O2 C45 1.270(10) . ?
C25 H25 0.9300 . ?
C25 C26 1.385(13) . ?
C25 C24 1.357(14) . ?
C31 H31 0.9300 . ?
C31 C30 1.381(13) . ?
C31 C32 1.413(13) . ?
C3 H3 0.9300 . ?
C3 C2 1.395(12) . ?
C3 C4 1.365(13) . ?
C27 C26 1.452(13) . ?
C27 C28 1.419(12) . ?
C27 C32 1.401(12) . ?
C26 C21 1.440(12) . ?
C33 C34 1.432(13) . ?
C33 C20 1.391(11) . ?
C33 C32 1.463(12) . ?
C15 C14 1.468(13) . ?
C15 N1 1.360(12) . ?
C15 C16 1.423(13) . ?
C14 C13 1.348(13) . ?
C14 C1 1.488(12) . ?
C2 C1 1.423(13) . ?
C45 C46 1.560(13) . ?
C45 C44 1.367(14) . ?
C4 H4 0.9300 . ?
C4 C5 1.365(14) . ?
C6 C7 1.440(14) . ?
C6 C1 1.440(12) . ?
C6 C5 1.386(13) . ?
C49 H49A 0.9600 . ?
C49 H49B 0.9600 . ?
C49 H49C 0.9600 . ?
C49 C46 1.501(13) . ?
N2 C38 1.348(13) . ?
N2 C34 1.378(12) . ?
N1 C19 1.373(12) . ?
C29 H29 0.9300 . ?
C29 C30 1.393(13) . ?
C29 C28 1.368(13) . ?
C23 H23 0.9300 . ?
C23 C22 1.346(13) . ?
C23 C24 1.399(15) . ?
C38 H38 0.9300 . ?
C38 C37 1.406(15) . ?
C10 H10 0.9300 . ?
C10 C9 1.366(16) . ?
C10 C11 1.358(15) . ?
C19 H19 0.9300 . ?
C19 C18 1.371(12) . ?
C12 C13 1.407(14) . ?
C12 C11 1.393(14) . ?
C12 C7 1.439(13) . ?
C30 H30 0.9300 . ?
C34 C35 1.401(15) . ?
C21 C22 1.383(12) . ?
C21 C20 1.458(12) . ?
C28 H28 0.9300 . ?
C17 H17 0.9300 . ?
C17 C18 1.358(14) . ?
C17 C16 1.354(13) . ?
C36 H36 0.9300 . ?
C36 C37 1.375(17) . ?
C36 C35 1.391(19) . ?
C13 H13 0.9300 . ?
C37 H37 0.9300 . ?
C18 H18 0.9300 . ?
C22 H22 0.9300 . ?
C43 C44 1.390(14) . ?
C43 C42 1.569(14) . ?
C24 H24 0.9300 . ?
C46 C48 1.547(17) . ?
C46 C47 1.473(18) . ?
C9 H9 0.9300 . ?
C9 C8 1.374(16) . ?
C44 H44 0.9300 . ?
C11 H11 0.9300 . ?
C8 H8 0.9300 . ?
C8 C7 1.403(15) . ?
C39 H39A 0.9600 . ?
C39 H39B 0.9600 . ?
C39 H39C 0.9600 . ?
C39 C42 1.543(17) . ?
C42 C40 1.477(16) . ?
C42 C41 1.521(14) . ?
C16 H16 0.9300 . ?
C35 H35 0.9300 . ?
C5 H5 0.9300 . ?
C48 H48A 0.9600 . ?
C48 H48B 0.9600 . ?
C48 H48C 0.9600 . ?
C40 H40A 0.9600 . ?
C40 H40B 0.9600 . ?
C40 H40C 0.9600 . ?
C41 H41A 0.9600 . ?
C41 H41B 0.9600 . ?
C41 H41C 0.9600 . ?
C47 H47A 0.9600 . ?
C47 H47B 0.9600 . ?
C47 H47C 0.9600 . ?

loop_
_geom_torsion_atom_site_label_1
_geom_torsion_atom_site_label_2
_geom_torsion_atom_site_label_3
_geom_torsion_atom_site_label_4
_geom_torsion
_geom_torsion_site_symmetry_1
_geom_torsion_site_symmetry_2
_geom_torsion_site_symmetry_3
_geom_torsion_site_symmetry_4
_geom_torsion_publ_flag
Ir1 O1 C43 C44 -1.5(14) . . . . ?
Ir1 O1 C43 C42 179.4(6) . . . . ?
Ir1 O2 C45 C46 -175.5(6) . . . . ?
Ir1 O2 C45 C44 5.6(15) . . . . ?
Ir1 C2 C1 C14 19.1(12) . . . . ?
Ir1 C2 C1 C6 -161.5(7) . . . . ?
Ir1 N2 C38 C37 -171.2(8) . . . . ?
Ir1 N2 C34 C33 -12.4(10) . . . . ?
Ir1 N2 C34 C35 177.0(8) . . . . ?
Ir1 N1 C19 C18 -165.2(7) . . . . ?
O1 C43 C44 C45 1.0(19) . . . . ?
O1 C43 C42 C39 53.4(12) . . . . ?
O1 C43 C42 C40 -68.3(12) . . . . ?
O1 C43 C42 C41 169.1(9) . . . . ?
O2 C45 C46 C49 170.3(9) . . . . ?
O2 C45 C46 C48 52.1(12) . . . . ?
O2 C45 C46 C47 -65.4(12) . . . . ?
O2 C45 C44 C43 -3(2) . . . . ?
C25 C26 C21 C22 1.7(12) . . . . ?
C25 C26 C21 C20 177.7(8) . . . . ?
C3 C2 C1 C14 -169.8(9) . . . . ?
C3 C2 C1 C6 9.6(13) . . . . ?
C3 C4 C5 C6 1.9(17) . . . . ?
C27 C26 C21 C22 179.2(8) . . . . ?
C27 C26 C21 C20 -4.9(12) . . . . ?
C26 C25 C24 C23 -2.4(17) . . . . ?
C26 C27 C28 C29 176.1(8) . . . . ?
C26 C27 C32 C31 -171.7(8) . . . . ?
C26 C27 C32 C33 4.9(12) . . . . ?
C26 C21 C22 C23 -1.3(14) . . . . ?
C26 C21 C20 Ir1 173.7(6) . . . . ?
C26 C21 C20 C33 -6.4(11) . . . . ?
C33 C34 C35 C36 -179.2(12) . . . . ?
C15 C14 C13 C12 170.7(9) . . . . ?
C15 C14 C1 C2 17.4(13) . . . . ?
C15 C14 C1 C6 -162.0(8) . . . . ?
C15 N1 C19 C18 4.4(13) . . . . ?
C14 C15 N1 Ir1 -19.3(11) . . . . ?
C14 C15 N1 C19 171.8(8) . . . . ?
C14 C15 C16 C17 -174.3(9) . . . . ?
C2 C3 C4 C5 -2.9(16) . . . . ?
C4 C3 C2 Ir1 167.8(8) . . . . ?
C4 C3 C2 C1 -2.9(15) . . . . ?
N2 C38 C37 C36 -0.1(18) . . . . ?
N2 C34 C35 C36 -10.6(17) . . . . ?
N1 C15 C14 C13 166.4(9) . . . . ?
N1 C15 C14 C1 -17.6(13) . . . . ?
N1 C15 C16 C17 2.4(14) . . . . ?
N1 C19 C18 C17 -1.2(14) . . . . ?
C38 N2 C34 C33 174.8(8) . . . . ?
C38 N2 C34 C35 4.1(14) . . . . ?
C10 C9 C8 C7 3(2) . . . . ?
C30 C31 C32 C27 -6.5(13) . . . . ?
C30 C31 C32 C33 177.1(8) . . . . ?
C30 C29 C28 C27 -2.7(14) . . . . ?
C34 C33 C20 Ir1 19.1(9) . . . . ?
C34 C33 C20 C21 -160.8(8) . . . . ?
C34 C33 C32 C31 -22.5(13) . . . . ?
C34 C33 C32 C27 161.1(8) . . . . ?
C34 N2 C38 C37 1.2(15) . . . . ?
C28 C27 C26 C25 4.7(13) . . . . ?
C28 C27 C26 C21 -172.6(7) . . . . ?
C28 C27 C32 C31 6.5(12) . . . . ?
C28 C27 C32 C33 -176.9(7) . . . . ?
C28 C29 C30 C31 2.9(14) . . . . ?
C13 C14 C1 C2 -166.6(9) . . . . ?
C13 C14 C1 C6 14.0(13) . . . . ?
C13 C12 C11 C10 179.1(11) . . . . ?
C13 C12 C7 C6 6.9(15) . . . . ?
C13 C12 C7 C8 -177.2(10) . . . . ?
C37 C36 C35 C34 12(2) . . . . ?
C18 C17 C16 C15 0.8(15) . . . . ?
C22 C23 C24 C25 2.8(17) . . . . ?
C22 C21 C20 Ir1 -10.6(12) . . . . ?
C22 C21 C20 C33 169.3(8) . . . . ?
C20 C33 C34 N2 -4.7(11) . . . . ?
C20 C33 C34 C35 164.4(10) . . . . ?
C20 C33 C32 C31 159.7(8) . . . . ?
C20 C33 C32 C27 -16.7(11) . . . . ?
C20 C21 C22 C23 -177.2(9) . . . . ?
C24 C25 C26 C27 -177.2(10) . . . . ?
C24 C25 C26 C21 0.1(15) . . . . ?
C24 C23 C22 C21 -0.9(16) . . . . ?
C46 C45 C44 C43 177.9(11) . . . . ?
C32 C31 C30 C29 1.7(15) . . . . ?
C32 C27 C26 C25 -177.2(8) . . . . ?
C32 C27 C26 C21 5.5(12) . . . . ?
C32 C27 C28 C29 -2.1(13) . . . . ?
C32 C33 C34 N2 177.4(8) . . . . ?
C32 C33 C34 C35 -13.5(16) . . . . ?
C32 C33 C20 Ir1 -162.9(6) . . . . ?
C32 C33 C20 C21 17.2(11) . . . . ?
C9 C10 C11 C12 -3(2) . . . . ?
C9 C8 C7 C6 174.1(12) . . . . ?
C9 C8 C7 C12 -1.5(18) . . . . ?
C44 C45 C46 C49 -10.7(16) . . . . ?
C44 C45 C46 C48 -129.0(12) . . . . ?
C44 C45 C46 C47 113.6(12) . . . . ?
C44 C43 C42 C39 -125.7(11) . . . . ?
C44 C43 C42 C40 112.6(12) . . . . ?
C44 C43 C42 C41 -10.0(15) . . . . ?
C11 C10 C9 C8 -1(2) . . . . ?
C11 C12 C13 C14 179.7(10) . . . . ?
C11 C12 C7 C6 -177.8(10) . . . . ?
C11 C12 C7 C8 -1.9(15) . . . . ?
C7 C6 C1 C14 -12.3(13) . . . . ?
C7 C6 C1 C2 168.3(9) . . . . ?
C7 C6 C5 C4 -174.0(10) . . . . ?
C7 C12 C13 C14 -5.1(16) . . . . ?
C7 C12 C11 C10 4.0(17) . . . . ?
C42 C43 C44 C45 -180.0(11) . . . . ?
C16 C15 C14 C13 -17.0(13) . . . . ?
C16 C15 C14 C1 159.0(8) . . . . ?
C16 C15 N1 Ir1 164.0(6) . . . . ?
C16 C15 N1 C19 -4.9(13) . . . . ?
C16 C17 C18 C19 -1.4(15) . . . . ?
C35 C36 C37 C38 -6(2) . . . . ?
C1 C14 C13 C12 -5.4(15) . . . . ?
C1 C6 C7 C12 1.9(15) . . . . ?
C1 C6 C7 C8 -173.6(10) . . . . ?
C1 C6 C5 C4 4.9(16) . . . . ?
C5 C6 C7 C12 -179.3(10) . . . . ?
C5 C6 C7 C8 5.3(17) . . . . ?
C5 C6 C1 C14 168.8(9) . . . . ?
C5 C6 C1 C2 -10.6(14) . . . . ?
